data_2240372
loop_
_publ_author_name
'Franco, Maur\'icio P.'
'R\"udiger, Andr\'e Luis'
'Soares, Ja\'isa F.'
'Nunes, Giovana G.'
'Hughes, David L.'

_publ_section_title
;
 Crystal structures of two decavanadates(V) with pentaaquamanganese(II)
 pendant groups: (NMe~4~)~2~[V~10~O~28~{Mn(H~2~O)~5~}~2~]&#x00B7;5H~2~O
 and [NH~3~C(CH~2~OH)~3~]~2~[V~10~O~28~{Mn(H~2~O)~5~}~2~]&#x00B7;2H~2~O
;
_journal_coeditor_code HB7337
_journal_issue 2
_journal_name_full 'Acta Crystallographica Section E'
_journal_page_first 146
_journal_page_last 150
_journal_paper_doi 10.1107/S2056989014028230
_journal_volume 71
_journal_year 2015
_chemical_formula_iupac '(C4 H12 N O3)2 [Mn2 V10 O28 (H2 O1)10], 2H2 O'
_chemical_formula_moiety '2(C4 H12 N O3 +), V10 O38 H20 Mn2 2-, 2(H2 O)'
_chemical_formula_structural '[NH3C(CH2OH)3]2, [V10 O28 {Mn(H2O)5}2], 2(H2O)'
_chemical_formula_sum 'C8 H48 Mn2 N2 O46 V10'
_chemical_formula_weight 1527.76
_chemical_name_systematic
;Bis{[tris(hydroxymethyl)methyl]ammonium}
decaaquadi-\m~4~oxido-tetra-\m~3~-oxido-hexadeca-\m~2~-oxido-hexaoxidodimanganesedecavanadate dihydrate
;
_space_group_crystal_system monoclinic
_space_group_IT_number 15
_space_group_name_Hall '-C 2yc'
_space_group_name_H-M_alt 'C 1 2/c 1'
_symmetry_space_group_name_Hall '-C 2yc'
_symmetry_space_group_name_H-M 'C 1 2/c 1'
_atom_sites_solution_hydrogens mixed
_atom_sites_solution_primary direct
_atom_sites_solution_secondary difmap
_audit_creation_method SHELXL-2014/7
_cell_angle_alpha 90
_cell_angle_beta 96.3920(10)
_cell_angle_gamma 90
_cell_formula_units_Z 4
_cell_length_a 19.3147(8)
_cell_length_b 9.7733(4)
_cell_length_c 22.7952(10)
_cell_measurement_reflns_used 38099
_cell_measurement_temperature 295(2)
_cell_measurement_theta_max 25.40
_cell_measurement_theta_min 3.02
_cell_volume 4276.3(3)
_computing_cell_refinement
;
SAINT (Bruker, 2010)
;
_computing_data_collection
;
APEX2 (Bruker, 2010)
;
_computing_data_reduction
;
SAINT (Bruker, 2010)
;
_computing_molecular_graphics
;
ORTEP-3 for Windows (Farrugia, 2012)
;
_computing_publication_material
;
SHELXL97 (Sheldrick, 2008) and WinGX (Farrugia, 2012)
;
_computing_structure_refinement
;
SHELXL2014 (Sheldrick, 2015)
;
_computing_structure_solution
;
SHELXS97 (Sheldrick 2008)
;
_diffrn_ambient_temperature 295(2)
_diffrn_detector_area_resol_mean 10.4167
_diffrn_measured_fraction_theta_full 0.998
_diffrn_measured_fraction_theta_max 0.994
_diffrn_measurement_device_type 'Bruker D8 Venture/Photon 100 CMOS'
_diffrn_measurement_method '\f and \w scans'
_diffrn_radiation_monochromator graphite
_diffrn_radiation_type MoK\a
_diffrn_radiation_wavelength 0.71073
_diffrn_reflns_av_R_equivalents 0.0386
_diffrn_reflns_limit_h_max 23
_diffrn_reflns_limit_h_min -23
_diffrn_reflns_limit_k_max 11
_diffrn_reflns_limit_k_min -11
_diffrn_reflns_limit_l_max 27
_diffrn_reflns_limit_l_min -27
_diffrn_reflns_number 71752
_diffrn_reflns_theta_full 25.242
_diffrn_reflns_theta_max 25.449
_diffrn_reflns_theta_min 2.877
_exptl_absorpt_coefficient_mu 2.778
_exptl_absorpt_correction_T_max 0.745
_exptl_absorpt_correction_T_min 0.542
_exptl_absorpt_correction_type multi-scan
_exptl_absorpt_process_details
;
(SADABS; Bruker, 2012)
;
_exptl_crystal_colour yellow
_exptl_crystal_density_diffrn 2.373
_exptl_crystal_description plate
_exptl_crystal_F_000 3032
_exptl_crystal_size_max 0.490
_exptl_crystal_size_mid 0.260
_exptl_crystal_size_min 0.130
_refine_diff_density_max 0.776
_refine_diff_density_min -1.114
_refine_ls_extinction_method none
_refine_ls_goodness_of_fit_ref 1.118
_refine_ls_hydrogen_treatment mixed
_refine_ls_matrix_type full
_refine_ls_number_parameters 385
_refine_ls_number_reflns 3936
_refine_ls_number_restraints 6
_refine_ls_restrained_S_all 1.117
_refine_ls_R_factor_all 0.0625
_refine_ls_R_factor_gt 0.0515
_refine_ls_shift/su_max 0.000
_refine_ls_shift/su_mean 0.000
_refine_ls_structure_factor_coef Fsqd
_refine_ls_weighting_details 'w=1/[\s^2^(Fo^2^)+(0.0062P)^2^+110.7865P] where P=(Fo^2^+2Fc^2^)/3'
_refine_ls_weighting_scheme calc
_refine_ls_wR_factor_gt 0.1103
_refine_ls_wR_factor_ref 0.1135
_reflns_number_gt 3280
_reflns_number_total 3936
_reflns_threshold_expression I>2\s(I)
_cod_data_source_file hb7337sup1.cif
_cod_data_source_block Compound-B
_cod_database_code 2240372
_shelx_space_group_comment
;
The symmetry employed for this shelxl refinement is uniquely defined
by the following loop, which should always be used as a source of
symmetry information in preference to the above space-group names.
They are only intended as comments.
;
_shelx_estimated_absorpt_t_min 0.343
_shelx_estimated_absorpt_t_max 0.714

loop_
_space_group_symop_operation_xyz
'x, y, z'
'-x, y, -z+1/2'
'x+1/2, y+1/2, z'
'-x+1/2, y+1/2, -z+1/2'
'-x, -y, -z'
'x, -y, z-1/2'
'-x+1/2, -y+1/2, -z'
'x+1/2, -y+1/2, z-1/2'

loop_
_atom_site_type_symbol
_atom_site_label
_atom_site_fract_x
_atom_site_fract_y
_atom_site_fract_z
_atom_site_U_iso_or_equiv
_atom_site_adp_type
_atom_site_calc_flag
_atom_site_occupancy
_atom_site_disorder_assembly
_atom_site_disorder_group
Mn Mn1 0.80093(5) 0.43409(10) 0.18078(4) 0.0239(2) Uani d 1 . .
V V2 0.60396(5) 0.43006(10) 0.17920(4) 0.0172(2) Uani d 1 . .
V V3 0.62652(5) 0.43454(11) 0.31542(4) 0.0182(2) Uani d 1 . .
V V4 0.47896(5) 0.58914(11) 0.11421(5) 0.0226(3) Uani d 1 . .
V V5 0.47615(5) 0.27690(11) 0.11376(5) 0.0222(2) Uani d 1 . .
V V6 0.5000 0.59971(13) 0.2500 0.0165(3) Uani d 1 . .
V V7 0.5000 0.26656(14) 0.2500 0.0153(3) Uani d 1 . .
O O1 0.6885(2) 0.4257(4) 0.17944(18) 0.0228(9) Uani d 1 . .
O O2 0.7094(2) 0.4358(5) 0.31283(18) 0.0239(9) Uani d 1 . .
O O3 0.5769(2) 0.5689(4) 0.12912(18) 0.0223(9) Uani d 1 . .
O O4 0.5757(2) 0.2948(4) 0.12929(18) 0.0195(9) Uani d 1 . .
O O5 0.59743(19) 0.5594(4) 0.24810(17) 0.0185(8) Uani d 1 . .
O O6 0.59724(18) 0.3057(4) 0.24851(17) 0.0148(8) Uani d 1 . .
O O7 0.6131(2) 0.5718(4) 0.36695(18) 0.0234(9) Uani d 1 . .
O O8 0.6144(2) 0.2967(4) 0.36707(18) 0.0220(9) Uani d 1 . .
O O9 0.4718(3) 0.7085(5) 0.0667(2) 0.0362(12) Uani d 1 . .
O O10 0.4714(2) 0.4332(5) 0.06979(18) 0.0255(9) Uani d 1 . .
O O11 0.4680(2) 0.1569(5) 0.0664(2) 0.0324(11) Uani d 1 . .
O O12 0.4913(2) 0.7043(4) 0.19037(19) 0.0251(10) Uani d 1 . .
O O13 0.49147(19) 0.4337(4) 0.19135(17) 0.0157(8) Uani d 1 . .
O O14 0.4907(2) 0.1636(4) 0.18997(18) 0.0186(9) Uani d 1 . .
O O1W 0.9115(3) 0.4350(7) 0.1854(4) 0.056(2) Uani d 1 . .
O O2W 0.8106(3) 0.2701(6) 0.2493(2) 0.0282(12) Uani d 1 . .
O O3W 0.7972(3) 0.2741(5) 0.1120(2) 0.0260(10) Uani d 1 . .
O O4W 0.8094(3) 0.5982(5) 0.2475(2) 0.0255(10) Uani d 1 . .
O O5W 0.7904(4) 0.5909(8) 0.1149(3) 0.0463(17) Uani d 1 . .
H H1A 0.929(6) 0.497(12) 0.182(5) 0.08(4) Uiso d 1 . .
H H1B 0.936(4) 0.383(8) 0.187(3) 0.015(19) Uiso d 1 . .
H H2A 0.832(4) 0.227(8) 0.248(3) 0.01(2) Uiso d 1 . .
H H2B 0.820(5) 0.297(10) 0.286(4) 0.06(3) Uiso d 1 . .
H H3A 0.820(5) 0.220(10) 0.119(4) 0.05(3) Uiso d 1 . .
H H3B 0.799(4) 0.295(8) 0.075(4) 0.03(2) Uiso d 1 . .
H H4A 0.841(6) 0.653(11) 0.245(4) 0.08(4) Uiso d 1 . .
H H4B 0.775(5) 0.636(9) 0.245(4) 0.04(3) Uiso d 1 . .
H H5A 0.812(6) 0.626(12) 0.119(5) 0.06(5) Uiso d 1 . .
H H5B 0.774(7) 0.564(14) 0.082(6) 0.11(5) Uiso d 1 . .
N N1 0.8230(3) 0.5979(5) 0.3845(2) 0.0246(12) Uani d 1 . .
H H1C 0.7881 0.6509 0.3932 0.029 Uiso calc 1 . .
H H1D 0.8090 0.5474 0.3529 0.029 Uiso calc 1 . .
H H1E 0.8588 0.6500 0.3770 0.029 Uiso calc 1 . .
C C10 0.8451(3) 0.5061(7) 0.4357(3) 0.0275(14) Uani d 1 . .
C C11 0.8775(4) 0.5944(7) 0.4861(3) 0.0341(16) Uani d 1 . .
H H11B 0.8885 0.5386 0.5211 0.041 Uiso calc 1 . .
H H11C 0.9205 0.6343 0.4758 0.041 Uiso calc 1 . .
O O11A 0.8302(3) 0.7007(6) 0.4981(3) 0.0517(15) Uani d 1 . .
H H11A 0.8462 0.7751 0.4899 0.078 Uiso calc 1 . .
C C12 0.8985(4) 0.4081(8) 0.4159(4) 0.047(2) Uani d 1 . .
H H12B 0.9374 0.4588 0.4034 0.056 Uiso calc 1 . .
H H12C 0.9159 0.3489 0.4484 0.056 Uiso calc 1 . .
O O12A 0.8665(4) 0.3279(6) 0.3681(3) 0.0591(18) Uani d 1 . .
H H12A 0.8860 0.2534 0.3679 0.089 Uiso calc 1 . .
C C13 0.7796(5) 0.4328(9) 0.4506(4) 0.050(2) Uani d 1 . .
H H13C 0.7442 0.4997 0.4573 0.061 Uiso calc 0.694(13) A 1
H H13D 0.7615 0.3755 0.4177 0.061 Uiso calc 0.694(13) A 1
H H13E 0.7442 0.4383 0.4170 0.061 Uiso calc 0.306(13) A 2
H H13F 0.7902 0.3369 0.4580 0.061 Uiso calc 0.306(13) A 2
O O13A 0.7939(7) 0.3553(10) 0.4991(4) 0.073(4) Uani d 0.694(13) A 1
H H13A 0.8064 0.2791 0.4896 0.110 Uiso calc 0.694(13) A 1
O O13B 0.7539(9) 0.487(3) 0.4988(9) 0.062(8) Uani d 0.306(13) A 2
H H13B 0.73(2) 0.44(3) 0.510(12) 0.093 Uiso calc 0.306(13) A 2
O O6WA 0.6367(5) 0.4696(11) 0.0226(4) 0.051(3) Uani d 0.694(13) A 1
H H6A 0.617(6) 0.465(16) 0.053(3) 0.077 Uiso d 0.694(13) A 1
H H6B 0.612(6) 0.509(16) -0.003(4) 0.077 Uiso d 0.694(13) A 1
O O6WB 0.6316(9) 0.596(3) 0.0209(8) 0.046(6) Uani d 0.306(13) A 2
H H6C 0.627(13) 0.58(4) 0.055(4) 0.069 Uiso d 0.306(13) A 2
H H6D 0.595(8) 0.58(3) 0.000(8) 0.069 Uiso d 0.306(13) A 2

loop_
_atom_site_aniso_label
_atom_site_aniso_U_11
_atom_site_aniso_U_22
_atom_site_aniso_U_33
_atom_site_aniso_U_12
_atom_site_aniso_U_13
_atom_site_aniso_U_23
Mn1 0.0168(4) 0.0170(5) 0.0383(6) -0.0012(4) 0.0049(4) -0.0002(4)
V2 0.0119(4) 0.0152(5) 0.0248(5) 0.0002(4) 0.0037(4) 0.0007(4)
V3 0.0119(4) 0.0167(5) 0.0258(5) -0.0004(4) 0.0012(4) -0.0009(4)
V4 0.0206(5) 0.0193(6) 0.0279(6) 0.0007(4) 0.0024(4) 0.0071(4)
V5 0.0191(5) 0.0225(6) 0.0252(6) -0.0010(4) 0.0029(4) -0.0040(4)
V6 0.0137(7) 0.0058(6) 0.0301(8) 0.000 0.0025(6) 0.000
V7 0.0103(6) 0.0120(7) 0.0240(7) 0.000 0.0029(5) 0.000
O1 0.0148(19) 0.022(2) 0.032(2) 0.0009(18) 0.0057(17) 0.0007(19)
O2 0.0143(19) 0.027(2) 0.030(2) 0.0033(19) 0.0016(17) -0.0001(19)
O3 0.020(2) 0.021(2) 0.027(2) -0.0017(19) 0.0046(17) 0.0027(19)
O4 0.017(2) 0.016(2) 0.026(2) 0.0000(17) 0.0064(17) -0.0027(18)
O5 0.0172(19) 0.014(2) 0.024(2) 0.0007(17) 0.0026(16) -0.0001(17)
O6 0.0073(17) 0.0087(19) 0.029(2) 0.0015(15) 0.0031(15) 0.0002(16)
O7 0.020(2) 0.021(2) 0.028(2) -0.0034(19) 0.0000(17) -0.0054(19)
O8 0.016(2) 0.020(2) 0.029(2) 0.0006(17) 0.0030(17) 0.0019(18)
O9 0.035(3) 0.032(3) 0.041(3) 0.000(2) 0.002(2) 0.019(2)
O10 0.022(2) 0.031(2) 0.023(2) 0.000(2) 0.0011(17) 0.005(2)
O11 0.027(2) 0.036(3) 0.034(3) -0.004(2) 0.002(2) -0.009(2)
O12 0.022(2) 0.019(2) 0.034(3) 0.0004(19) 0.0054(18) 0.0065(19)
O13 0.0134(18) 0.0105(18) 0.023(2) 0.0000(17) 0.0030(15) 0.0035(16)
O14 0.0148(19) 0.0076(18) 0.034(2) -0.0003(16) 0.0046(17) -0.0011(17)
O1W 0.016(3) 0.014(3) 0.139(7) 0.002(3) 0.013(3) 0.002(3)
O2W 0.031(3) 0.021(3) 0.033(3) 0.010(2) 0.005(2) 0.000(2)
O3W 0.026(3) 0.017(2) 0.035(3) 0.002(2) 0.004(2) 0.001(2)
O4W 0.015(2) 0.018(2) 0.045(3) -0.003(2) 0.007(2) -0.004(2)
O5W 0.055(4) 0.038(4) 0.046(4) -0.014(3) 0.003(3) 0.007(3)
N1 0.024(3) 0.015(3) 0.035(3) -0.004(2) 0.002(2) -0.001(2)
C10 0.032(4) 0.020(3) 0.030(3) 0.001(3) 0.001(3) 0.002(3)
C11 0.037(4) 0.034(4) 0.031(4) -0.002(3) 0.003(3) -0.004(3)
O11A 0.082(4) 0.033(3) 0.039(3) 0.010(3) 0.002(3) -0.013(3)
C12 0.049(5) 0.041(5) 0.046(5) 0.018(4) -0.012(4) -0.008(4)
O12A 0.082(5) 0.043(3) 0.046(3) 0.038(3) -0.020(3) -0.021(3)
C13 0.069(6) 0.040(5) 0.045(5) -0.030(5) 0.020(4) -0.005(4)
O13A 0.122(10) 0.053(6) 0.041(5) -0.038(7) -0.005(5) 0.013(4)
O13B 0.010(8) 0.13(2) 0.049(11) -0.012(10) 0.010(7) -0.020(13)
O6WA 0.059(6) 0.061(7) 0.035(5) 0.007(5) 0.009(4) 0.002(4)
O6WB 0.024(9) 0.081(18) 0.034(10) -0.008(10) 0.007(7) 0.001(10)

loop_
_atom_type_symbol
_atom_type_description
_atom_type_scat_dispersion_real
_atom_type_scat_dispersion_imag
_atom_type_scat_source
C C 0.0033 0.0016 'International Tables Vol C Tables 4.2.6.8 and 6.1.1.4'
H H 0.0000 0.0000 'International Tables Vol C Tables 4.2.6.8 and 6.1.1.4'
N N 0.0061 0.0033 'International Tables Vol C Tables 4.2.6.8 and 6.1.1.4'
O O 0.0106 0.0060 'International Tables Vol C Tables 4.2.6.8 and 6.1.1.4'
V V 0.3005 0.5294 'International Tables Vol C Tables 4.2.6.8 and 6.1.1.4'
Mn Mn 0.3368 0.7283 'International Tables Vol C Tables 4.2.6.8 and 6.1.1.4'

loop_
_geom_angle_atom_site_label_1
_geom_angle_atom_site_label_2
_geom_angle_atom_site_label_3
_geom_angle_site_symmetry_1
_geom_angle_site_symmetry_3
_geom_angle
O1W Mn1 O5W . . 92.8(3)
O1W Mn1 O1 . . 177.2(2)
O5W Mn1 O1 . . 90.0(3)
O1W Mn1 O4W . . 88.0(2)
O5W Mn1 O4W . . 87.5(3)
O1 Mn1 O4W . . 91.99(18)
O1W Mn1 O3W . . 89.5(2)
O5W Mn1 O3W . . 90.9(3)
O1 Mn1 O3W . . 90.57(17)
O4W Mn1 O3W . . 177.02(19)
O1W Mn1 O2W . . 87.9(3)
O5W Mn1 O2W . . 179.3(3)
O1 Mn1 O2W . . 89.35(19)
O4W Mn1 O2W . . 92.61(19)
O3W Mn1 O2W . . 88.9(2)
O1 V2 O4 . . 102.5(2)
O1 V2 O3 . . 103.9(2)
O4 V2 O3 . . 96.10(18)
O1 V2 O6 . . 97.69(18)
O4 V2 O6 . . 90.65(17)
O3 V2 O6 . . 155.37(17)
O1 V2 O5 . . 99.30(19)
O4 V2 O5 . . 155.64(17)
O3 V2 O5 . . 89.03(18)
O6 V2 O5 . . 75.72(15)
O1 V2 O13 . . 172.67(19)
O4 V2 O13 . . 81.85(16)
O3 V2 O13 . . 81.31(16)
O6 V2 O13 . . 76.23(14)
O5 V2 O13 . . 75.39(15)
O1 V2 V3 . . 88.16(15)
O4 V2 V3 . . 130.47(14)
O3 V2 V3 . . 128.43(14)
O6 V2 V3 . . 39.82(11)
O5 V2 V3 . . 39.40(12)
O13 V2 V3 . . 84.54(10)
O1 V2 V4 . . 137.61(16)
O4 V2 V4 . . 84.31(13)
O3 V2 V4 . . 33.93(13)
O6 V2 V4 . . 124.28(11)
O5 V2 V4 . . 86.88(11)
O13 V2 V4 . . 48.09(10)
V3 V2 V4 . . 119.20(4)
O2 V3 O7 . . 103.4(2)
O2 V3 O8 . . 103.3(2)
O7 V3 O8 . . 95.17(19)
O2 V3 O5 . . 99.42(19)
O7 V3 O5 . . 89.87(18)
O8 V3 O5 . . 154.91(18)
O2 V3 O6 . . 100.03(19)
O7 V3 O6 . . 154.59(17)
O8 V3 O6 . . 88.95(18)
O5 V3 O6 . . 76.57(15)
O2 V3 O13 . 2_655 174.03(19)
O7 V3 O13 . 2_655 80.37(16)
O8 V3 O13 . 2_655 80.84(16)
O5 V3 O13 . 2_655 75.79(15)
O6 V3 O13 . 2_655 75.54(14)
O2 V3 V2 . . 89.59(15)
O7 V3 V2 . . 130.18(15)
O8 V3 V2 . . 128.75(14)
O5 V3 V2 . . 40.33(12)
O6 V3 V2 . . 39.80(11)
O13 V3 V2 2_655 . 84.45(10)
O2 V3 V5 . 2_655 136.00(16)
O7 V3 V5 . 2_655 83.42(14)
O8 V3 V5 . 2_655 32.94(13)
O5 V3 V5 . 2_655 124.28(12)
O6 V3 V5 . 2_655 86.64(11)
O13 V3 V5 2_655 2_655 48.52(10)
V2 V3 V5 . 2_655 119.30(4)
O9 V4 O10 . . 103.9(2)
O9 V4 O7 . 2_655 102.1(2)
O10 V4 O7 . 2_655 91.83(19)
O9 V4 O3 . . 102.0(2)
O10 V4 O3 . . 91.66(19)
O7 V4 O3 2_655 . 154.04(18)
O9 V4 O12 . . 99.6(2)
O10 V4 O12 . . 156.56(19)
O7 V4 O12 2_655 . 83.15(18)
O3 V4 O12 . . 83.47(18)
O9 V4 O13 . . 173.7(2)
O10 V4 O13 . . 82.46(17)
O7 V4 O13 2_655 . 77.84(16)
O3 V4 O13 . . 77.14(16)
O12 V4 O13 . . 74.10(15)
O9 V4 V5 . . 137.1(2)
O10 V4 V5 . . 33.24(13)
O7 V4 V5 2_655 . 83.91(14)
O3 V4 V5 . . 85.01(14)
O12 V4 V5 . . 123.32(13)
O13 V4 V5 . . 49.23(10)
O9 V4 V6 . . 130.8(2)
O10 V4 V6 . . 125.37(14)
O7 V4 V6 2_655 . 78.24(13)
O3 V4 V6 . . 78.80(13)
O12 V4 V6 . . 31.19(12)
O13 V4 V6 . . 42.92(10)
V5 V4 V6 . . 92.13(4)
O9 V4 V2 . . 134.20(18)
O10 V4 V2 . . 81.76(13)
O7 V4 V2 2_655 . 123.37(13)
O3 V4 V2 . . 32.27(13)
O12 V4 V2 . . 81.98(12)
O13 V4 V2 . . 45.54(9)
V5 V4 V2 . . 60.90(3)
V6 V4 V2 . . 61.87(3)
O11 V5 O10 . . 104.4(2)
O11 V5 O8 . 2_655 102.2(2)
O10 V5 O8 . 2_655 92.89(19)
O11 V5 O4 . . 102.3(2)
O10 V5 O4 . . 90.75(18)
O8 V5 O4 2_655 . 153.41(18)
O11 V5 O14 . . 99.8(2)
O10 V5 O14 . . 155.59(19)
O8 V5 O14 2_655 . 84.32(17)
O4 V5 O14 . . 81.60(17)
O11 V5 O13 . . 173.5(2)
O10 V5 O13 . . 82.00(17)
O8 V5 O13 2_655 . 78.27(16)
O4 V5 O13 . . 76.18(15)
O14 V5 O13 . . 73.68(14)
O11 V5 V4 . . 137.74(19)
O10 V5 V4 . . 33.29(14)
O8 V5 V4 2_655 . 84.94(14)
O4 V5 V4 . . 83.76(13)
O14 V5 V4 . . 122.39(12)
O13 V5 V4 . . 48.72(10)
O11 V5 V7 . . 130.60(19)
O10 V5 V7 . . 124.92(15)
O8 V5 V7 2_655 . 78.82(13)
O4 V5 V7 . . 77.53(12)
O14 V5 V7 . . 30.77(11)
O13 V5 V7 . . 42.93(10)
V4 V5 V7 . . 91.65(4)
O11 V5 V3 . 2_655 134.32(17)
O10 V5 V3 . 2_655 82.75(14)
O8 V5 V3 2_655 2_655 32.17(13)
O4 V5 V3 . 2_655 122.87(13)
O14 V5 V3 . 2_655 82.10(11)
O13 V5 V3 . 2_655 46.69(9)
V4 V5 V3 . 2_655 60.92(3)
V7 V5 V3 . 2_655 61.69(3)
O12 V6 O12 . 2_655 105.8(3)
O12 V6 O5 . . 96.61(19)
O12 V6 O5 2_655 . 97.57(19)
O12 V6 O5 . 2_655 97.57(19)
O12 V6 O5 2_655 2_655 96.61(19)
O5 V6 O5 . 2_655 156.4(3)
O12 V6 O13 . 2_655 166.4(2)
O12 V6 O13 2_655 2_655 87.80(18)
O5 V6 O13 . 2_655 81.29(16)
O5 V6 O13 2_655 2_655 80.50(16)
O12 V6 O13 . . 87.80(18)
O12 V6 O13 2_655 . 166.4(2)
O5 V6 O13 . . 80.50(16)
O5 V6 O13 2_655 . 81.28(16)
O13 V6 O13 2_655 . 78.6(2)
O12 V6 V4 . . 39.04(15)
O12 V6 V4 2_655 . 144.81(16)
O5 V6 V4 . . 89.45(12)
O5 V6 V4 2_655 . 89.76(12)
O13 V6 V4 2_655 . 127.39(11)
O13 V6 V4 . . 48.76(10)
O12 V6 V4 . 2_655 144.81(16)
O12 V6 V4 2_655 2_655 39.04(15)
O5 V6 V4 . 2_655 89.76(12)
O5 V6 V4 2_655 2_655 89.45(12)
O13 V6 V4 2_655 2_655 48.76(10)
O13 V6 V4 . 2_655 127.39(11)
V4 V6 V4 . 2_655 176.15(6)
O14 V7 O14 . 2_655 107.0(3)
O14 V7 O6 . . 96.90(17)
O14 V7 O6 2_655 . 96.68(17)
O14 V7 O6 . 2_655 96.68(17)
O14 V7 O6 2_655 2_655 96.90(17)
O6 V7 O6 . 2_655 157.1(2)
O14 V7 O13 . . 87.36(17)
O14 V7 O13 2_655 . 165.61(18)
O6 V7 O13 . . 80.91(15)
O6 V7 O13 2_655 . 81.34(15)
O14 V7 O13 . 2_655 165.61(18)
O14 V7 O13 2_655 2_655 87.36(17)
O6 V7 O13 . 2_655 81.34(15)
O6 V7 O13 2_655 2_655 80.91(15)
O13 V7 O13 . 2_655 78.3(2)
O14 V7 V5 . . 38.37(13)
O14 V7 V5 2_655 . 145.37(15)
O6 V7 V5 . . 90.71(12)
O6 V7 V5 2_655 . 88.54(12)
O13 V7 V5 . . 49.01(11)
O13 V7 V5 2_655 . 127.24(12)
O14 V7 V5 . 2_655 145.37(15)
O14 V7 V5 2_655 2_655 38.37(13)
O6 V7 V5 . 2_655 88.54(12)
O6 V7 V5 2_655 2_655 90.71(12)
O13 V7 V5 . 2_655 127.24(12)
O13 V7 V5 2_655 2_655 49.01(11)
V5 V7 V5 . 2_655 176.25(7)
V2 O1 Mn1 . . 176.3(3)
V2 O3 V4 . . 113.8(2)
V2 O4 V5 . . 114.3(2)
V6 O5 V3 . . 107.48(19)
V6 O5 V2 . . 106.83(18)
V3 O5 V2 . . 100.27(18)
V7 O6 V2 . . 106.44(18)
V7 O6 V3 . . 107.72(18)
V2 O6 V3 . . 100.38(17)
V3 O7 V4 . 2_655 114.8(2)
V3 O8 V5 . 2_655 114.9(2)
V5 O10 V4 . . 113.5(2)
V6 O12 V4 . . 109.8(2)
V6 O13 V7 . . 101.55(16)
V6 O13 V2 . . 94.78(15)
V7 O13 V2 . . 93.34(14)
V6 O13 V3 . 2_655 92.73(14)
V7 O13 V3 . 2_655 93.04(14)
V2 O13 V3 . 2_655 168.98(19)
V6 O13 V4 . . 88.32(14)
V7 O13 V4 . . 170.1(2)
V2 O13 V4 . . 86.37(13)
V3 O13 V4 2_655 . 85.80(13)
V6 O13 V5 . . 170.2(2)
V7 O13 V5 . . 88.06(14)
V2 O13 V5 . . 86.46(13)
V3 O13 V5 2_655 . 84.79(13)
V4 O13 V5 . . 82.05(13)
V7 O14 V5 . . 110.9(2)
Mn1 O1W H1A . . 120(9)
Mn1 O1W H1B . . 132(6)
H1A O1W H1B . . 107(10)
Mn1 O2W H2A . . 119(7)
Mn1 O2W H2B . . 116(6)
H2A O2W H2B . . 101(9)
Mn1 O3W H3A . . 115(8)
Mn1 O3W H3B . . 121(5)
H3A O3W H3B . . 107(9)
Mn1 O4W H4A . . 115(7)
Mn1 O4W H4B . . 108(6)
H4A O4W H4B . . 109(9)
Mn1 O5W H5A . . 108(10)
Mn1 O5W H5B . . 114(9)
H5A O5W H5B . . 126(10)
C10 N1 H1C . . 109.5
C10 N1 H1D . . 109.5
H1C N1 H1D . . 109.5
C10 N1 H1E . . 109.5
H1C N1 H1E . . 109.5
H1D N1 H1E . . 109.5
N1 C10 C12 . . 107.0(6)
N1 C10 C11 . . 107.9(5)
C12 C10 C11 . . 110.4(6)
N1 C10 C13 . . 106.5(6)
C12 C10 C13 . . 112.3(7)
C11 C10 C13 . . 112.4(6)
O11A C11 C10 . . 109.8(6)
O11A C11 H11B . . 109.7
C10 C11 H11B . . 109.7
O11A C11 H11C . . 109.7
C10 C11 H11C . . 109.7
H11B C11 H11C . . 108.2
C11 O11A H11A . . 109.5
O12A C12 C10 . . 108.9(6)
O12A C12 H12B . . 109.9
C10 C12 H12B . . 109.9
O12A C12 H12C . . 109.9
C10 C12 H12C . . 109.9
H12B C12 H12C . . 108.3
C12 O12A H12A . . 109.5
O13A C13 C10 . . 110.4(9)
O13B C13 C10 . . 112.4(11)
O13A C13 H13C . . 109.6
C10 C13 H13C . . 109.6
O13A C13 H13D . . 109.6
C10 C13 H13D . . 109.6
H13C C13 H13D . . 108.1
O13B C13 H13E . . 109.1
C10 C13 H13E . . 109.1
O13B C13 H13F . . 109.1
C10 C13 H13F . . 109.1
H13E C13 H13F . . 107.8
C13 O13A H13A . . 109.5
C13 O13B H13B . . 109.5
H6A O6WA H6B . . 110(4)
H6C O6WB H6D . . 110(4)

loop_
_geom_bond_atom_site_label_1
_geom_bond_atom_site_label_2
_geom_bond_site_symmetry_2
_geom_bond_distance
Mn1 O1W . 2.126(5)
Mn1 O5W . 2.139(7)
Mn1 O1 . 2.169(4)
Mn1 O4W . 2.204(5)
Mn1 O3W . 2.209(5)
Mn1 O2W . 2.231(5)
V2 O1 . 1.634(4)
V2 O4 . 1.789(4)
V2 O3 . 1.812(4)
V2 O6 . 2.009(4)
V2 O5 . 2.031(4)
V2 O13 . 2.221(4)
V2 V3 . 3.0875(14)
V2 V4 . 3.1056(14)
V3 O2 . 1.609(4)
V3 O7 . 1.821(4)
V3 O8 . 1.821(4)
V3 O5 . 1.992(4)
V3 O6 . 2.010(4)
V3 O13 2_655 2.267(4)
V3 V5 2_655 3.1025(14)
V4 O9 . 1.587(5)
V4 O10 . 1.826(5)
V4 O7 2_655 1.884(4)
V4 O3 . 1.895(4)
V4 O12 . 2.061(5)
V4 O13 . 2.316(4)
V4 V5 . 3.0521(15)
V4 V6 . 3.0786(11)
V5 O11 . 1.590(5)
V5 O10 . 1.824(5)
V5 O8 2_655 1.860(4)
V5 O4 . 1.925(4)
V5 O14 . 2.053(4)
V5 O13 . 2.334(4)
V5 V7 . 3.0900(11)
V5 V3 2_655 3.1025(14)
V6 O12 . 1.694(4)
V6 O12 2_655 1.694(4)
V6 O5 . 1.928(4)
V6 O5 2_655 1.928(4)
V6 O13 2_655 2.097(4)
V6 O13 . 2.097(4)
V6 V4 2_655 3.0786(11)
V7 O14 . 1.692(4)
V7 O14 2_655 1.692(4)
V7 O6 . 1.921(4)
V7 O6 2_655 1.921(4)
V7 O13 . 2.106(4)
V7 O13 2_655 2.106(4)
V7 V5 2_655 3.0900(11)
O7 V4 2_655 1.884(4)
O8 V5 2_655 1.860(4)
O13 V3 2_655 2.267(4)
O1W H1A . 0.70(12)
O1W H1B . 0.70(7)
O2W H2A . 0.60(7)
O2W H2B . 0.87(10)
O3W H3A . 0.70(9)
O3W H3B . 0.88(8)
O4W H4A . 0.82(11)
O4W H4B . 0.76(9)
O5W H5A . 0.55(11)
O5W H5B . 0.83(14)
N1 C10 . 1.496(8)
N1 H1C . 0.8900
N1 H1D . 0.8900
N1 H1E . 0.8900
C10 C12 . 1.513(10)
C10 C11 . 1.517(9)
C10 C13 . 1.525(10)
C11 O11A . 1.431(9)
C11 H11B . 0.9700
C11 H11C . 0.9700
O11A H11A . 0.8200
C12 O12A . 1.426(9)
C12 H12B . 0.9700
C12 H12C . 0.9700
O12A H12A . 0.8200
C13 O13A . 1.343(12)
C13 O13B . 1.36(2)
C13 H13C . 0.9700
C13 H13D . 0.9700
C13 H13E . 0.9700
C13 H13F . 0.9700
O13A H13A . 0.8200
O13B H13B . 0.8(4)
O6WA H6A . 0.82(2)
O6WA H6B . 0.82(2)
O6WB H6C . 0.82(2)
O6WB H6D . 0.82(2)

loop_
_geom_hbond_atom_site_label_D
_geom_hbond_atom_site_label_H
_geom_hbond_atom_site_label_A
_geom_hbond_site_symmetry_A
_geom_hbond_distance_DH
_geom_hbond_distance_HA
_geom_hbond_distance_DA
_geom_hbond_angle_DHA
O1W H1A O14 3 0.70(12) 2.01(12) 2.703(7) 167(12)
O1W H1B O12 3_545 0.70(7) 2.04(8) 2.727(8) 169(8)
O2W H2A O5 4_645 0.60(7) 2.12(7) 2.716(7) 172(9)
O2W H2B O12A . 0.87(10) 2.01(10) 2.858(8) 164(8)
O3W H3A O7 4_645 0.70(9) 1.94(9) 2.636(7) 176(10)
O3W H3B O11A 6_565 0.88(8) 1.91(8) 2.752(8) 160(7)
O4W H4A O6 4_655 0.82(11) 1.90(11) 2.708(6) 167(10)
O4W H4B O2W 4_655 0.76(9) 2.12(9) 2.871(7) 169(9)
O5W H5A O8 4_655 0.55(11) 2.18(11) 2.725(10) 170(16)
O5W H5B O13A 6_565 0.83(14) 2.12(13) 2.699(12) 127(12)
O5W H5B O13B 6_565 0.83(14) 1.95(14) 2.77(2) 168(13)
N1 H1C O3W 4_655 0.89 2.03 2.898(7) 164
N1 H1D O2 . 0.89 2.31 3.032(7) 138
N1 H1D O4W . 0.89 2.45 3.105(7) 130
N1 H1E O4 4_655 0.89 1.91 2.787(6) 166
C11 H11C O11 4_655 0.97 2.46 3.392(9) 160
O11A H11A O6WA 4_655 0.82 1.96 2.758(12) 166
O12A H12A O3 4_645 0.82 1.94 2.756(7) 174
C13 H13E O2 . 0.97 2.40 3.280(10) 151
O13B H13B O6WB 6_566 0.77 1.92 2.60(2) 148
O6WA H6A O3 . 0.82(2) 2.23(9) 2.966(9) 150(15)
O6WA H6B O10 5_665 0.82(2) 2.16(5) 2.952(10) 165(17)
O6WB H6C O3 . 0.82(2) 2.03(13) 2.802(17) 16E1(3)
O6WB H6D O10 5_665 0.82(2) 1.93(8) 2.720(19) 16E1(2)

loop_
_geom_torsion_atom_site_label_1
_geom_torsion_atom_site_label_2
_geom_torsion_atom_site_label_3
_geom_torsion_atom_site_label_4
_geom_torsion_site_symmetry_1
_geom_torsion_site_symmetry_4
_geom_torsion
O1 V2 O3 V4 . . 174.8(2)
O4 V2 O3 V4 . . 70.3(2)
O6 V2 O3 V4 . . -34.8(6)
O5 V2 O3 V4 . . -85.9(2)
O13 V2 O3 V4 . . -10.5(2)
V3 V2 O3 V4 . . -86.4(2)
O9 V4 O3 V2 . . -176.2(3)
O10 V4 O3 V2 . . -71.7(2)
O7 V4 O3 V2 2_655 . 25.9(6)
O12 V4 O3 V2 . . 85.3(2)
O13 V4 O3 V2 . . 10.2(2)
V5 V4 O3 V2 . . -39.1(2)
V6 V4 O3 V2 . . 54.1(2)
O1 V2 O4 V5 . . -176.1(2)
O3 V2 O4 V5 . . -70.4(2)
O6 V2 O4 V5 . . 85.9(2)
O5 V2 O4 V5 . . 30.8(6)
O13 V2 O4 V5 . . 9.9(2)
V3 V2 O4 V5 . . 85.5(2)
V4 V2 O4 V5 . . -38.54(19)
O2 V3 O7 V4 . 2_655 -174.8(2)
O8 V3 O7 V4 . 2_655 -69.9(2)
O5 V3 O7 V4 . 2_655 85.5(2)
O6 V3 O7 V4 . 2_655 28.6(6)
O13 V3 O7 V4 2_655 2_655 9.9(2)
V2 V3 O7 V4 . 2_655 84.1(3)
V5 V3 O7 V4 2_655 2_655 -39.0(2)
O2 V3 O8 V5 . 2_655 174.5(2)
O7 V3 O8 V5 . 2_655 69.4(2)
O5 V3 O8 V5 . 2_655 -31.4(6)
O6 V3 O8 V5 . 2_655 -85.5(2)
O13 V3 O8 V5 2_655 2_655 -9.9(2)
V2 V3 O8 V5 . 2_655 -85.1(2)
O11 V5 O10 V4 . . 179.6(2)
O8 V5 O10 V4 2_655 . 76.2(2)
O4 V5 O10 V4 . . -77.4(2)
O14 V5 O10 V4 . . -6.4(6)
O13 V5 O10 V4 . . -1.5(2)
V7 V5 O10 V4 . . -2.1(3)
V3 V5 O10 V4 2_655 . 45.64(19)
O9 V4 O10 V5 . . -178.9(3)
O7 V4 O10 V5 2_655 . -76.0(2)
O3 V4 O10 V5 . . 78.3(2)
O12 V4 O10 V5 . . 1.0(6)
O13 V4 O10 V5 . . 1.5(2)
V6 V4 O10 V5 . . 0.9(3)
V2 V4 O10 V5 . . 47.49(19)
O12 V6 O12 V4 2_655 . -179.3(3)
O5 V6 O12 V4 . . 80.9(2)
O5 V6 O12 V4 2_655 . -80.2(2)
O13 V6 O12 V4 2_655 . 0.7(9)
O13 V6 O12 V4 . . 0.73(19)
V4 V6 O12 V4 2_655 . 179.93(3)
O14 V7 O14 V5 2_655 . 178.4(3)
O6 V7 O14 V5 . . -82.4(2)
O6 V7 O14 V5 2_655 . 79.1(2)
O13 V7 O14 V5 . . -1.86(18)
O13 V7 O14 V5 2_655 . -0.3(8)
V5 V7 O14 V5 2_655 . -179.85(2)
N1 C10 C11 O11A . . 54.2(7)
C12 C10 C11 O11A . . 170.8(6)
C13 C10 C11 O11A . . -63.0(8)
N1 C10 C12 O12A . . -62.1(8)
C11 C10 C12 O12A . . -179.3(6)
C13 C10 C12 O12A . . 54.4(9)
N1 C10 C13 O13A . . -175.5(8)
C12 C10 C13 O13A . . 67.7(10)
C11 C10 C13 O13A . . -57.5(10)
N1 C10 C13 O13B . . -102.3(14)
C12 C10 C13 O13B . . 140.9(14)
C11 C10 C13 O13B . . 15.8(15)
